data_4504497
loop_
_publ_author_name
'Zou, Ru-Qiang'
'Liu, Chun-Sen'
'Huang, Zheng'
'Hu, Tong-Liang'
'Bu, Xian-He'

_publ_section_title
;
 Syntheses, Structure, and Properties of the Metal Complexes with
 3-(2-Pyridyl)pyrazole-Based Ligands:&#x2009; Tuning the Complex
 Structures by Ligand Modifications
;
_journal_issue 1
_journal_name_full 'Crystal Growth &amp; Design'
_journal_page_first 99
_journal_paper_doi 10.1021/cg050210t
_journal_volume 6
_journal_year 2006
_chemical_formula_moiety 'C52 H48 N19 Ni2 O4, 2(B F4), O4 S, 4(H2 O), 4(C H4 O)'
_chemical_formula_structural '2(Ni 2+), 2(C26 H20 N8), 2(B F4 -), O4 S 2-, 8(H2 O), 4(C H4 O)'
_chemical_formula_sum 'C56 H72 B2 F8 N16 Ni2 O16 S'
_chemical_formula_weight 1540.33
_chemical_name_systematic
; 
 ? 
;
_space_group_IT_number 2
_symmetry_cell_setting triclinic
_symmetry_space_group_name_Hall '-P 1'
_symmetry_space_group_name_H-M 'P -1'
_atom_sites_solution_hydrogens geom
_atom_sites_solution_primary direct
_atom_sites_solution_secondary difmap
_audit_creation_method SHELXL-97
_cell_angle_alpha 109.508(10)
_cell_angle_beta 107.144(9)
_cell_angle_gamma 90.923(9)
_cell_formula_units_Z 2
_cell_length_a 13.818(8)
_cell_length_b 16.645(8)
_cell_length_c 20.937(11)
_cell_measurement_reflns_used 1054
_cell_measurement_temperature 293(2)
_cell_measurement_theta_max 22.98
_cell_measurement_theta_min 3.22
_cell_volume 4302(4)
_computing_cell_refinement SMART
_computing_data_collection 'BRUKER SMART, 1998'
_computing_data_reduction 'BRUKER SAINT, 1998'
_computing_molecular_graphics 'shelxtl (sheldrick, 1997b)'
_computing_publication_material shelxtl
_computing_structure_refinement 'SHELXL-97 (Sheldrick, 1997a)'
_computing_structure_solution 'SHELXS-97 (Sheldrick, 1997a)'
_diffrn_ambient_temperature 293(2)
_diffrn_measured_fraction_theta_full 0.970
_diffrn_measured_fraction_theta_max 0.970
_diffrn_measurement_device_type 'bruker ccd area-detector'
_diffrn_measurement_method '\f and \w scans'
_diffrn_radiation_monochromator graphite
_diffrn_radiation_source 'fine-focus sealed tube'
_diffrn_radiation_type MoK\a
_diffrn_radiation_wavelength 0.71073
_diffrn_reflns_av_R_equivalents 0.0572
_diffrn_reflns_av_sigmaI/netI 0.1689
_diffrn_reflns_limit_h_max 17
_diffrn_reflns_limit_h_min -15
_diffrn_reflns_limit_k_max 20
_diffrn_reflns_limit_k_min -13
_diffrn_reflns_limit_l_max 26
_diffrn_reflns_limit_l_min -26
_diffrn_reflns_number 24715
_diffrn_reflns_theta_full 26.51
_diffrn_reflns_theta_max 26.51
_diffrn_reflns_theta_min 2.16
_diffrn_standards_number 0
_exptl_absorpt_coefficient_mu 0.540
_exptl_absorpt_correction_T_max 1.000000
_exptl_absorpt_correction_T_min 0.717342
_exptl_absorpt_correction_type multi-scan
_exptl_absorpt_process_details 'SADABS; Bruker, 1996'
_exptl_crystal_colour GREEN
_exptl_crystal_density_diffrn 1.189
_exptl_crystal_density_meas ?
_exptl_crystal_density_method 'not measured'
_exptl_crystal_description BLOCK
_exptl_crystal_F_000 1588
_exptl_crystal_size_max 0.35
_exptl_crystal_size_mid 0.30
_exptl_crystal_size_min 0.25
_refine_diff_density_max 0.936
_refine_diff_density_min -0.518
_refine_diff_density_rms 0.109
_refine_ls_extinction_method none
_refine_ls_goodness_of_fit_ref 0.980
_refine_ls_hydrogen_treatment mixed
_refine_ls_matrix_type full
_refine_ls_number_parameters 946
_refine_ls_number_reflns 17324
_refine_ls_number_restraints 12
_refine_ls_restrained_S_all 0.981
_refine_ls_R_factor_all 0.2487
_refine_ls_R_factor_gt 0.1125
_refine_ls_shift/su_max 0.001
_refine_ls_shift/su_mean 0.000
_refine_ls_structure_factor_coef Fsqd
_refine_ls_weighting_details 'calc w=1/[\s^2^(Fo^2^)+(0.1839P)^2^+0.0000P] where P=(Fo^2^+2Fc^2^)/3'
_refine_ls_weighting_scheme calc
_refine_ls_wR_factor_gt 0.2745
_refine_ls_wR_factor_ref 0.3636
_reflns_number_gt 6460
_reflns_number_total 17324
_reflns_threshold_expression I>2s\(I)
_cod_data_source_file cg050210tsi20051104_022830.cif
_cod_data_source_block 8
_cod_depositor_comments
;
The following automatic conversions were performed:

'_symmetry_cell_setting' value 'TRICLINIC' changed to 'triclinic'
according to /home/saulius/struct/CIF-dictionaries/cif_core.dic
dictionary named 'cif_core.dic' version 2.4.1 from
2010-06-29.

'_exptl_absorpt_correction_type' value 'MULTI-SCAN'
changed to 'multi-scan' according to
/home/saulius/struct/CIF-dictionaries/cif_core.dic dictionary named
'cif_core.dic' version 2.4.1 from 2010-06-29.

Automatic conversion script
Id: cif_fix_values 1715 2011-07-08 13:25:40Z adriana 

The following automatic conversions were performed:

'_exptl_crystal_density_meas' value 'NONE' was changed to '?' - the
value is perceived as not measured.

Automatic conversion script
Id: cif_fix_values 3008 2015-01-20 13:52:24Z robertas 
;
_cod_original_sg_symbol_H-M P-1
_cod_database_code 4504497

loop_
_symmetry_equiv_pos_as_xyz
'x, y, z'
'-x, -y, -z'

loop_
_atom_site_label
_atom_site_type_symbol
_atom_site_fract_x
_atom_site_fract_y
_atom_site_fract_z
_atom_site_U_iso_or_equiv
_atom_site_adp_type
_atom_site_occupancy
_atom_site_symmetry_multiplicity
_atom_site_calc_flag
_atom_site_refinement_flags
_atom_site_disorder_assembly
_atom_site_disorder_group
Ni1 Ni 0.11923(9) 0.78731(7) 0.77522(6) 0.0532(4) Uani 1 1 d . . .
Ni2 Ni 0.27117(8) 0.35911(7) 0.68041(5) 0.0508(3) Uani 1 1 d . . .
B1 B 0.3164(12) 0.2543(14) 0.0659(9) 0.112(6) Uani 1 1 d . . .
B2 B 0.154(4) 0.7618(15) 0.177(2) 0.206(18) Uani 1 1 d . . .
C1 C -0.0075(8) 0.9412(6) 0.7943(5) 0.070(3) Uani 1 1 d . . .
H1A H -0.0635 0.9014 0.7626 0.084 Uiso 1 1 calc R . .
C2 C -0.0226(10) 1.0258(7) 0.8234(6) 0.085(3) Uani 1 1 d . . .
H2A H -0.0874 1.0426 0.8115 0.101 Uiso 1 1 calc R . .
C3 C 0.0588(10) 1.0838(7) 0.8694(6) 0.090(3) Uani 1 1 d . . .
H3A H 0.0500 1.1409 0.8901 0.108 Uiso 1 1 calc R . .
C4 C 0.1561(9) 1.0581(6) 0.8861(5) 0.077(3) Uani 1 1 d . . .
H4A H 0.2122 1.0979 0.9176 0.092 Uiso 1 1 calc R . .
C5 C 0.1681(8) 0.9742(6) 0.8557(5) 0.062(2) Uani 1 1 d . . .
C6 C 0.2670(8) 0.9400(6) 0.8677(5) 0.064(2) Uani 1 1 d . . .
C7 C 0.3652(8) 0.9793(6) 0.9078(6) 0.083(3) Uani 1 1 d . . .
H7A H 0.3851 1.0367 0.9371 0.099 Uiso 1 1 calc R . .
C8 C 0.4254(8) 0.9183(7) 0.8959(6) 0.083(3) Uani 1 1 d . . .
H8A H 0.4960 0.9254 0.9162 0.100 Uiso 1 1 calc R . .
C9 C 0.3980(8) 0.7594(6) 0.8222(5) 0.066(2) Uani 1 1 d . . .
H9A H 0.4656 0.7665 0.8185 0.079 Uiso 1 1 calc R . .
H9B H 0.3516 0.7282 0.7746 0.079 Uiso 1 1 calc R . .
C10 C 0.3997(6) 0.7065(5) 0.8690(4) 0.053(2) Uani 1 1 d . . .
C11 C 0.3939(7) 0.6983(7) 0.9741(5) 0.067(3) Uani 1 1 d . . .
C12 C 0.3848(9) 0.7369(8) 1.0433(6) 0.095(4) Uani 1 1 d . . .
H12A H 0.3779 0.7950 1.0605 0.114 Uiso 1 1 calc R . .
C13 C 0.3864(10) 0.6877(11) 1.0843(6) 0.105(4) Uani 1 1 d . . .
H13A H 0.3840 0.7136 1.1305 0.126 Uiso 1 1 calc R . .
C14 C 0.3914(10) 0.6022(10) 1.0593(6) 0.105(4) Uani 1 1 d . . .
H14A H 0.3872 0.5691 1.0867 0.125 Uiso 1 1 calc R . .
C15 C 0.4029(9) 0.5644(8) 0.9928(5) 0.084(3) Uani 1 1 d . . .
H15A H 0.4103 0.5063 0.9771 0.101 Uiso 1 1 calc R . .
C16 C 0.4038(7) 0.6104(6) 0.9492(5) 0.061(2) Uani 1 1 d . . .
C17 C 0.4155(6) 0.6181(5) 0.8449(4) 0.052(2) Uani 1 1 d . . .
C18 C 0.4296(7) 0.5774(5) 0.7735(4) 0.058(2) Uani 1 1 d . . .
H18A H 0.3634 0.5651 0.7369 0.070 Uiso 1 1 calc R . .
H18B H 0.4715 0.6184 0.7659 0.070 Uiso 1 1 calc R . .
C19 C 0.5784(7) 0.4933(6) 0.7861(5) 0.063(2) Uani 1 1 d . . .
H19A H 0.6298 0.5395 0.8108 0.075 Uiso 1 1 calc R . .
C20 C 0.5913(8) 0.4092(6) 0.7655(5) 0.065(2) Uani 1 1 d . . .
H20A H 0.6527 0.3861 0.7734 0.078 Uiso 1 1 calc R . .
C21 C 0.4929(7) 0.3643(6) 0.7296(4) 0.055(2) Uani 1 1 d . . .
C22 C 0.4561(7) 0.2724(5) 0.6943(4) 0.059(2) Uani 1 1 d . . .
C23 C 0.5203(9) 0.2097(7) 0.6922(6) 0.083(3) Uani 1 1 d . . .
H23A H 0.5906 0.2241 0.7129 0.099 Uiso 1 1 calc R . .
C24 C 0.4764(11) 0.1235(7) 0.6579(7) 0.104(4) Uani 1 1 d . . .
H24A H 0.5168 0.0795 0.6587 0.125 Uiso 1 1 calc R . .
C25 C 0.3729(10) 0.1051(7) 0.6230(6) 0.094(4) Uani 1 1 d . . .
H25A H 0.3433 0.0486 0.5969 0.113 Uiso 1 1 calc R . .
C26 C 0.3131(8) 0.1716(6) 0.6272(5) 0.076(3) Uani 1 1 d . . .
H26A H 0.2428 0.1583 0.6054 0.091 Uiso 1 1 calc R . .
C27 C 0.3292(8) 0.3546(6) 0.8343(5) 0.069(3) Uani 1 1 d . . .
H27A H 0.3906 0.3864 0.8427 0.083 Uiso 1 1 calc R . .
C28 C 0.3167(9) 0.3300(7) 0.8877(5) 0.080(3) Uani 1 1 d . . .
H28A H 0.3691 0.3422 0.9307 0.096 Uiso 1 1 calc R . .
C29 C 0.2229(11) 0.2861(7) 0.8755(6) 0.096(4) Uani 1 1 d . . .
H29A H 0.2110 0.2701 0.9114 0.115 Uiso 1 1 calc R . .
C30 C 0.1469(9) 0.2660(7) 0.8101(5) 0.084(3) Uani 1 1 d . . .
H30A H 0.0837 0.2374 0.8022 0.101 Uiso 1 1 calc R . .
C31 C 0.1652(8) 0.2886(6) 0.7573(5) 0.066(2) Uani 1 1 d . . .
C32 C 0.0933(7) 0.2673(6) 0.6872(5) 0.062(2) Uani 1 1 d . . .
C33 C -0.0047(9) 0.2288(8) 0.6597(6) 0.101(4) Uani 1 1 d . . .
H33A H -0.0421 0.2082 0.6827 0.121 Uiso 1 1 calc R . .
C34 C -0.0373(9) 0.2270(8) 0.5887(7) 0.099(4) Uani 1 1 d . . .
H34A H -0.1010 0.2041 0.5547 0.119 Uiso 1 1 calc R . .
C35 C 0.0448(7) 0.2802(6) 0.5167(5) 0.070(3) Uani 1 1 d . . .
H35A H 0.0830 0.3361 0.5308 0.085 Uiso 1 1 calc R . .
H35B H -0.0244 0.2818 0.4885 0.085 Uiso 1 1 calc R . .
C36 C 0.0926(7) 0.2129(6) 0.4704(4) 0.063(2) Uani 1 1 d . . .
C37 C 0.1560(8) 0.0836(6) 0.4408(6) 0.075(3) Uani 1 1 d . . .
C38 C 0.1767(10) 0.0042(8) 0.4535(7) 0.106(4) Uani 1 1 d . . .
H38A H 0.1606 -0.0068 0.4902 0.127 Uiso 1 1 calc R . .
C39 C 0.2203(11) -0.0543(8) 0.4107(10) 0.123(5) Uani 1 1 d . . .
H39A H 0.2321 -0.1065 0.4168 0.147 Uiso 1 1 calc R . .
C40 C 0.2473(12) -0.0347(10) 0.3571(10) 0.128(6) Uani 1 1 d . . .
H40A H 0.2790 -0.0739 0.3292 0.154 Uiso 1 1 calc R . .
C41 C 0.2290(11) 0.0372(10) 0.3453(7) 0.121(5) Uani 1 1 d . . .
H41A H 0.2475 0.0476 0.3093 0.145 Uiso 1 1 calc R . .
C42 C 0.1811(8) 0.0995(8) 0.3872(6) 0.085(3) Uani 1 1 d . . .
C43 C 0.1158(7) 0.2278(6) 0.4137(5) 0.066(2) Uani 1 1 d . . .
C44 C -0.0932(9) 0.6922(7) 0.6018(5) 0.079(3) Uani 1 1 d . . .
H44A H -0.1369 0.6439 0.5622 0.095 Uiso 1 1 calc R . .
H44B H -0.0231 0.6840 0.6039 0.095 Uiso 1 1 calc R . .
C45 C -0.1885(11) 0.6587(10) 0.6755(8) 0.130(5) Uani 1 1 d . . .
H45A H -0.2485 0.6301 0.6392 0.156 Uiso 1 1 calc R . .
C46 C -0.1696(11) 0.6746(12) 0.7468(9) 0.147(7) Uani 1 1 d . . .
H46A H -0.2138 0.6608 0.7686 0.176 Uiso 1 1 calc R . .
C47 C -0.0717(9) 0.7153(7) 0.7790(6) 0.077(3) Uani 1 1 d . . .
C48 C -0.0056(9) 0.7411(6) 0.8520(6) 0.073(3) Uani 1 1 d . . .
C49 C -0.0401(10) 0.7305(8) 0.9048(7) 0.099(4) Uani 1 1 d . . .
H49A H -0.1074 0.7088 0.8949 0.119 Uiso 1 1 calc R . .
C50 C 0.0292(13) 0.7532(9) 0.9727(7) 0.108(4) Uani 1 1 d . . .
H50A H 0.0094 0.7450 1.0091 0.129 Uiso 1 1 calc R . .
C51 C 0.1285(11) 0.7884(9) 0.9867(6) 0.098(4) Uani 1 1 d . . .
H51A H 0.1750 0.8055 1.0326 0.118 Uiso 1 1 calc R . .
C52 C 0.1566(9) 0.7975(6) 0.9318(5) 0.074(3) Uani 1 1 d . . .
H52A H 0.2228 0.8213 0.9410 0.089 Uiso 1 1 calc R . .
C53 C 0.1150(18) 1.0122(14) 0.6668(13) 0.194(9) Uani 1 1 d . . .
C54 C 0.382(3) 0.1362(17) 0.810(2) 0.32(2) Uani 1 1 d . . .
C55 C 0.1425(19) 0.5431(15) 0.8754(13) 0.197(9) Uani 1 1 d . . .
C56 C 0.139(3) 0.505(3) 0.096(3) 0.35(3) Uani 1 1 d . . .
N1 N 0.0857(6) 0.9138(4) 0.8100(4) 0.0583(18) Uani 1 1 d . . .
N2 N 0.2678(5) 0.8554(4) 0.8316(3) 0.0512(17) Uani 1 1 d . . .
N3 N 0.3665(6) 0.8437(5) 0.8493(4) 0.0609(19) Uani 1 1 d . . .
N4 N 0.3912(6) 0.7460(5) 0.9321(4) 0.067(2) Uani 1 1 d . . .
N5 N 0.4156(6) 0.5707(5) 0.8836(4) 0.0612(19) Uani 1 1 d . . .
N6 N 0.4770(6) 0.4978(4) 0.7643(4) 0.0559(18) Uani 1 1 d . . .
N7 N 0.4237(5) 0.4199(4) 0.7300(3) 0.0487(16) Uani 1 1 d . . .
N8 N 0.3526(6) 0.2540(4) 0.6613(3) 0.0549(18) Uani 1 1 d . . .
N9 N 0.2567(6) 0.3352(4) 0.7697(3) 0.0547(17) Uani 1 1 d . . .
N10 N 0.1244(6) 0.2888(4) 0.6387(4) 0.0566(18) Uani 1 1 d . . .
N11 N 0.0420(6) 0.2651(5) 0.5797(4) 0.069(2) Uani 1 1 d . . .
N12 N 0.1103(6) 0.1408(5) 0.4843(4) 0.075(2) Uani 1 1 d . . .
N13 N 0.1599(7) 0.1731(6) 0.3724(5) 0.086(3) Uani 1 1 d . . .
N14 N -0.1069(7) 0.6908(6) 0.6667(4) 0.079(2) Uani 1 1 d . . .
N15 N -0.0332(6) 0.7261(4) 0.7312(4) 0.063(2) Uani 1 1 d . . .
N16 N 0.0905(7) 0.7727(5) 0.8642(4) 0.063(2) Uani 1 1 d . . .
O1 O 0.1291(5) 0.7980(4) 0.6809(3) 0.0681(17) Uani 1 1 d . . .
O1W O 0.0916(19) 0.522(2) 0.2298(17) 0.401(16) Uani 1 1 d . . .
O2 O 0.1689(5) 0.6667(3) 0.7491(3) 0.0685(17) Uani 1 1 d . . .
O2W O 0.0310(9) 0.4920(8) 0.6059(7) 0.178(5) Uani 1 1 d . . .
O3 O 0.2015(5) 0.4704(4) 0.7030(3) 0.0718(18) Uani 1 1 d . . .
O3W O 0.7165(19) 0.193(4) 0.487(4) 1.04(8) Uani 1 1 d . . .
O4 O 0.2715(5) 0.3749(4) 0.5858(3) 0.0700(17) Uani 1 1 d . . .
O4W O 0.4053(16) 0.3103(13) 0.5211(13) 0.301(11) Uani 1 1 d . . .
O5 O 0.2043(15) 0.7048(13) 0.5649(13) 0.147(8) Uani 0.50 1 d P A 1
O6 O 0.3329(9) 0.6276(9) 0.5493(9) 0.161(6) Uani 0.80 1 d P A 1
O7 O 0.2573(15) 0.6190(18) 0.6449(7) 0.133(8) Uani 0.50 1 d P A 1
O8 O 0.202(3) 0.5097(12) 0.5128(14) 0.276(16) Uani 0.60 1 d P A 1
O5' O 0.275(2) 0.7003(18) 0.6361(15) 0.174(9) Uani 0.50 1 d PU A 2
O6' O 0.1133(16) 0.6121(13) 0.5701(11) 0.032(5) Uani 0.20 1 d PU A 2
O7' O 0.2851(17) 0.5390(14) 0.5946(18) 0.174(11) Uani 0.50 1 d P A 2
O8' O 0.1675(19) 0.596(2) 0.4780(10) 0.141(10) Uani 0.40 1 d P A 2
O9 O 0.1777(10) 0.9542(7) 0.6826(7) 0.169(5) Uani 1 1 d . . .
O10 O 0.3759(16) 0.0463(18) 0.7704(13) 0.287(10) Uani 1 1 d . . .
O11 O 0.0966(10) 0.5403(7) 0.7987(7) 0.155(4) Uani 1 1 d . . .
O12 O 0.161(5) 0.427(6) 0.032(4) 1.00(12) Uani 1 1 d . . .
F1 F 0.3621(8) 0.3136(11) 0.0451(7) 0.242(7) Uani 1 1 d . . .
F2 F 0.2184(5) 0.2360(5) 0.0249(4) 0.124(3) Uani 1 1 d . . .
F3 F 0.3385(9) 0.2919(6) 0.1335(5) 0.178(4) Uani 1 1 d . . .
F4 F 0.3628(9) 0.1812(8) 0.0475(8) 0.248(8) Uani 1 1 d . . .
F5 F 0.127(2) 0.6999(14) 0.1211(8) 0.389(16) Uani 1 1 d . . .
F6 F 0.2206(13) 0.7294(13) 0.2235(13) 0.347(14) Uani 1 1 d . . .
F7 F 0.0957(10) 0.7927(10) 0.2059(13) 0.271(8) Uani 1 1 d . . .
F8 F 0.2176(16) 0.8211(10) 0.1752(9) 0.287(9) Uani 1 1 d . . .
S1 S 0.2320(4) 0.6038(3) 0.5606(2) 0.1273(15) Uani 1 1 d . . .

loop_
_atom_site_aniso_label
_atom_site_aniso_U_11
_atom_site_aniso_U_22
_atom_site_aniso_U_33
_atom_site_aniso_U_23
_atom_site_aniso_U_13
_atom_site_aniso_U_12
Ni1 0.0637(8) 0.0507(7) 0.0473(7) 0.0183(5) 0.0193(6) 0.0125(5)
Ni2 0.0546(7) 0.0538(7) 0.0425(6) 0.0180(5) 0.0121(5) 0.0097(5)
B1 0.052(9) 0.175(18) 0.082(11) 0.021(11) 0.011(8) -0.016(10)
B2 0.36(5) 0.092(15) 0.24(3) 0.005(17) 0.25(4) -0.01(2)
C1 0.074(7) 0.076(7) 0.060(6) 0.030(5) 0.015(5) 0.018(5)
C2 0.095(9) 0.076(7) 0.078(7) 0.022(6) 0.024(7) 0.042(7)
C3 0.110(10) 0.063(7) 0.089(8) 0.013(6) 0.035(8) 0.030(7)
C4 0.088(8) 0.059(6) 0.072(7) 0.014(5) 0.017(6) 0.014(5)
C5 0.079(7) 0.052(5) 0.052(5) 0.016(4) 0.018(5) 0.017(5)
C6 0.074(7) 0.057(6) 0.053(5) 0.016(4) 0.014(5) 0.002(5)
C7 0.078(8) 0.050(6) 0.092(8) 0.014(5) 0.000(6) 0.011(5)
C8 0.060(7) 0.078(7) 0.091(8) 0.025(6) -0.002(6) -0.003(6)
C9 0.065(6) 0.076(6) 0.060(6) 0.025(5) 0.023(5) 0.015(5)
C10 0.046(5) 0.062(5) 0.046(5) 0.017(4) 0.009(4) 0.006(4)
C11 0.053(6) 0.098(8) 0.043(5) 0.020(5) 0.009(4) 0.025(5)
C12 0.105(10) 0.125(10) 0.070(7) 0.038(7) 0.043(7) 0.050(8)
C13 0.108(10) 0.165(13) 0.044(6) 0.034(8) 0.031(6) 0.037(9)
C14 0.110(11) 0.147(13) 0.066(8) 0.050(8) 0.027(7) 0.025(9)
C15 0.088(8) 0.101(8) 0.058(6) 0.031(6) 0.014(6) 0.005(6)
C16 0.051(6) 0.088(7) 0.051(5) 0.034(5) 0.015(4) 0.004(5)
C17 0.044(5) 0.063(5) 0.039(4) 0.017(4) 0.002(4) 0.002(4)
C18 0.065(6) 0.048(5) 0.055(5) 0.015(4) 0.015(5) -0.003(4)
C19 0.047(6) 0.071(6) 0.061(6) 0.017(5) 0.013(5) -0.009(4)
C20 0.060(6) 0.071(6) 0.060(6) 0.017(5) 0.020(5) 0.013(5)
C21 0.053(6) 0.067(6) 0.047(5) 0.021(4) 0.016(4) 0.009(4)
C22 0.060(6) 0.058(5) 0.052(5) 0.020(4) 0.008(4) 0.019(4)
C23 0.072(7) 0.082(8) 0.086(8) 0.025(6) 0.019(6) 0.025(6)
C24 0.098(10) 0.065(8) 0.127(11) 0.017(7) 0.024(8) 0.024(7)
C25 0.088(9) 0.060(7) 0.107(9) 0.015(6) 0.010(7) 0.010(6)
C26 0.072(7) 0.063(7) 0.082(7) 0.027(5) 0.008(6) 0.008(5)
C27 0.074(7) 0.074(6) 0.054(6) 0.024(5) 0.012(5) -0.004(5)
C28 0.089(8) 0.091(8) 0.050(6) 0.034(5) 0.001(5) -0.015(6)
C29 0.135(12) 0.093(8) 0.070(7) 0.042(6) 0.034(8) -0.011(8)
C30 0.087(8) 0.105(8) 0.061(7) 0.037(6) 0.015(6) -0.019(6)
C31 0.075(7) 0.060(6) 0.066(6) 0.022(5) 0.028(5) -0.001(5)
C32 0.055(6) 0.075(6) 0.052(5) 0.021(5) 0.012(5) 0.003(5)
C33 0.068(8) 0.155(12) 0.070(8) 0.040(7) 0.011(6) -0.028(7)
C34 0.053(7) 0.134(11) 0.093(9) 0.032(7) 0.009(6) -0.020(7)
C35 0.058(6) 0.084(7) 0.048(5) 0.020(5) -0.010(5) 0.008(5)
C36 0.053(6) 0.080(7) 0.036(5) 0.012(4) -0.003(4) 0.006(5)
C37 0.068(7) 0.060(6) 0.070(7) 0.011(5) -0.004(6) 0.008(5)
C38 0.097(10) 0.078(8) 0.110(10) 0.026(7) -0.005(8) 0.007(7)
C39 0.096(11) 0.065(8) 0.150(15) 0.008(9) -0.010(10) 0.012(7)
C40 0.117(13) 0.096(12) 0.122(13) 0.003(9) 0.006(10) 0.035(9)
C41 0.109(11) 0.125(12) 0.089(10) 0.008(8) 0.009(8) 0.043(9)
C42 0.071(8) 0.089(8) 0.058(7) 0.001(6) -0.002(6) 0.022(6)
C43 0.065(6) 0.070(6) 0.041(5) 0.013(4) -0.006(4) -0.001(5)
C44 0.087(8) 0.086(7) 0.056(6) 0.024(5) 0.014(6) 0.002(6)
C45 0.079(10) 0.197(16) 0.117(12) 0.076(11) 0.013(8) -0.034(9)
C46 0.088(11) 0.25(2) 0.124(13) 0.110(13) 0.021(9) -0.033(11)
C47 0.070(8) 0.101(8) 0.084(8) 0.056(6) 0.032(6) 0.015(6)
C48 0.077(8) 0.086(7) 0.070(7) 0.029(5) 0.044(6) 0.018(6)
C49 0.088(9) 0.148(11) 0.089(9) 0.059(8) 0.049(8) 0.025(8)
C50 0.138(13) 0.140(11) 0.085(9) 0.060(8) 0.070(9) 0.046(10)
C51 0.103(11) 0.149(11) 0.065(7) 0.054(7) 0.038(7) 0.037(9)
C52 0.083(8) 0.089(7) 0.062(6) 0.032(5) 0.032(6) 0.030(6)
C53 0.21(2) 0.160(18) 0.24(2) 0.118(17) 0.044(18) 0.007(16)
C54 0.28(4) 0.129(19) 0.42(5) -0.03(2) 0.05(3) 0.02(2)
C55 0.21(2) 0.22(2) 0.164(19) 0.066(16) 0.065(17) 0.042(17)
C56 0.28(4) 0.33(4) 0.60(8) 0.33(5) 0.16(5) -0.01(3)
N1 0.066(5) 0.059(5) 0.050(4) 0.017(3) 0.020(4) 0.022(4)
N2 0.063(5) 0.046(4) 0.042(4) 0.013(3) 0.016(3) 0.013(3)
N3 0.050(5) 0.065(5) 0.065(5) 0.023(4) 0.014(4) 0.017(4)
N4 0.072(6) 0.076(5) 0.056(5) 0.029(4) 0.018(4) 0.026(4)
N5 0.060(5) 0.070(5) 0.057(5) 0.031(4) 0.014(4) 0.005(4)
N6 0.064(5) 0.057(5) 0.047(4) 0.020(3) 0.017(4) -0.001(4)
N7 0.056(5) 0.043(4) 0.046(4) 0.011(3) 0.020(3) 0.004(3)
N8 0.063(5) 0.052(4) 0.042(4) 0.015(3) 0.007(4) 0.013(3)
N9 0.057(5) 0.064(5) 0.036(4) 0.016(3) 0.009(3) 0.010(4)
N10 0.054(5) 0.065(5) 0.047(4) 0.018(3) 0.014(4) 0.014(3)
N11 0.052(5) 0.102(6) 0.047(5) 0.028(4) 0.005(4) 0.007(4)
N12 0.076(6) 0.068(5) 0.059(5) 0.019(4) -0.005(4) 0.002(4)
N13 0.088(7) 0.091(7) 0.063(6) 0.015(5) 0.016(5) 0.013(5)
N14 0.064(6) 0.098(6) 0.065(6) 0.036(5) 0.001(5) -0.010(5)
N15 0.075(6) 0.059(5) 0.057(5) 0.024(4) 0.018(4) 0.012(4)
N16 0.073(6) 0.073(5) 0.058(5) 0.030(4) 0.032(4) 0.030(4)
O1 0.086(5) 0.069(4) 0.052(4) 0.022(3) 0.025(3) 0.010(3)
O1W 0.23(2) 0.59(5) 0.44(4) 0.29(3) 0.07(2) -0.04(2)
O2 0.081(5) 0.047(3) 0.080(4) 0.020(3) 0.030(4) 0.020(3)
O2W 0.151(11) 0.179(11) 0.186(11) 0.100(9) -0.011(8) 0.032(8)
O3 0.082(5) 0.053(4) 0.079(4) 0.024(3) 0.023(4) 0.018(3)
O3W 0.23(3) 1.58(14) 1.77(16) 1.60(15) -0.18(5) -0.21(5)
O4 0.082(5) 0.080(4) 0.046(3) 0.026(3) 0.013(3) 0.003(3)
O4W 0.27(2) 0.32(2) 0.45(3) 0.19(2) 0.23(2) 0.075(18)
O5 0.127(16) 0.145(16) 0.23(2) 0.132(17) 0.074(17) 0.096(14)
O6 0.102(9) 0.205(13) 0.250(16) 0.117(12) 0.120(11) 0.022(8)
O7 0.145(17) 0.24(2) 0.032(8) 0.067(11) 0.029(9) 0.021(16)
O8 0.38(4) 0.076(12) 0.19(2) -0.092(14) -0.01(2) -0.037(17)
O5' 0.173(10) 0.173(10) 0.171(10) 0.047(6) 0.062(6) 0.026(5)
O6' 0.025(6) 0.033(6) 0.041(6) 0.012(4) 0.015(5) 0.018(4)
O7' 0.16(2) 0.113(16) 0.30(3) 0.17(2) 0.03(2) 0.030(14)
O8' 0.14(2) 0.24(3) 0.057(12) 0.098(17) 0.004(12) 0.048(19)
O9 0.191(12) 0.118(9) 0.235(13) 0.099(9) 0.083(10) 0.012(8)
O10 0.27(2) 0.38(3) 0.33(2) 0.24(2) 0.12(2) 0.05(2)
O11 0.167(11) 0.162(10) 0.172(11) 0.063(8) 0.101(9) 0.045(8)
O12 0.45(8) 1.16(18) 0.87(14) -0.36(13) 0.28(8) -0.31(10)
F1 0.114(8) 0.41(2) 0.252(13) 0.212(14) 0.018(8) -0.033(10)
F2 0.063(5) 0.162(7) 0.102(5) 0.007(4) 0.009(4) -0.008(4)
F3 0.221(12) 0.175(9) 0.081(6) 0.012(5) 0.008(6) -0.037(7)
F4 0.119(9) 0.172(10) 0.318(16) -0.038(10) 0.016(9) 0.041(7)
F5 0.61(4) 0.29(2) 0.150(12) 0.020(13) 0.020(18) -0.19(2)
F6 0.225(17) 0.34(2) 0.48(3) 0.28(2) -0.047(17) 0.076(15)
F7 0.160(11) 0.234(14) 0.48(3) 0.124(16) 0.194(15) 0.062(10)
F8 0.43(3) 0.207(13) 0.324(19) 0.081(13) 0.27(2) 0.029(14)
S1 0.161(4) 0.156(4) 0.109(3) 0.075(3) 0.073(3) 0.056(3)

loop_
_atom_type_symbol
_atom_type_description
_atom_type_scat_dispersion_real
_atom_type_scat_dispersion_imag
_atom_type_scat_source
C C 0.0033 0.0016 'International Tables Vol C Tables 4.2.6.8 and 6.1.1.4'
H H 0.0000 0.0000 'International Tables Vol C Tables 4.2.6.8 and 6.1.1.4'
B B 0.0013 0.0007 'International Tables Vol C Tables 4.2.6.8 and 6.1.1.4'
N N 0.0061 0.0033 'International Tables Vol C Tables 4.2.6.8 and 6.1.1.4'
O O 0.0106 0.0060 'International Tables Vol C Tables 4.2.6.8 and 6.1.1.4'
F F 0.0171 0.0103 'International Tables Vol C Tables 4.2.6.8 and 6.1.1.4'
S S 0.1246 0.1234 'International Tables Vol C Tables 4.2.6.8 and 6.1.1.4'
Ni Ni 0.3393 1.1124 'International Tables Vol C Tables 4.2.6.8 and 6.1.1.4'

loop_
_geom_angle_atom_site_label_1
_geom_angle_atom_site_label_2
_geom_angle_atom_site_label_3
_geom_angle
_geom_angle_site_symmetry_1
_geom_angle_site_symmetry_3
O2 Ni1 O1 90.7(2) . .
O2 Ni1 N1 173.5(3) . .
O1 Ni1 N1 91.1(2) . .
O2 Ni1 N16 90.6(3) . .
O1 Ni1 N16 173.2(3) . .
N1 Ni1 N16 88.3(3) . .
O2 Ni1 N15 88.8(3) . .
O1 Ni1 N15 95.8(3) . .
N1 Ni1 N15 97.2(3) . .
N16 Ni1 N15 77.5(3) . .
O2 Ni1 N2 94.8(3) . .
O1 Ni1 N2 90.4(3) . .
N1 Ni1 N2 79.0(3) . .
N16 Ni1 N2 96.1(3) . .
N15 Ni1 N2 172.8(3) . .
O3 Ni2 O4 87.8(2) . .
O3 Ni2 N8 175.3(3) . .
O4 Ni2 N8 91.7(3) . .
O3 Ni2 N9 92.6(3) . .
O4 Ni2 N9 174.2(3) . .
N8 Ni2 N9 88.4(3) . .
O3 Ni2 N10 87.7(3) . .
O4 Ni2 N10 96.0(3) . .
N8 Ni2 N10 97.0(3) . .
N9 Ni2 N10 78.2(3) . .
O3 Ni2 N7 96.7(3) . .
O4 Ni2 N7 89.8(2) . .
N8 Ni2 N7 78.6(3) . .
N9 Ni2 N7 96.0(3) . .
N10 Ni2 N7 172.9(2) . .
F3 B1 F2 119.4(14) . .
F3 B1 F4 113.0(17) . .
F2 B1 F4 107.9(14) . .
F3 B1 F1 103.4(15) . .
F2 B1 F1 106.4(15) . .
F4 B1 F1 105.5(14) . .
F7 B2 F5 121(4) . .
F7 B2 F8 112(2) . .
F5 B2 F8 113(2) . .
F7 B2 F6 105(3) . .
F5 B2 F6 103(3) . .
F8 B2 F6 101(4) . .
N1 C1 C2 122.7(10) . .
N1 C1 H1A 118.6 . .
C2 C1 H1A 118.6 . .
C3 C2 C1 118.7(10) . .
C3 C2 H2A 120.7 . .
C1 C2 H2A 120.7 . .
C2 C3 C4 120.1(10) . .
C2 C3 H3A 119.9 . .
C4 C3 H3A 119.9 . .
C5 C4 C3 119.5(10) . .
C5 C4 H4A 120.2 . .
C3 C4 H4A 120.3 . .
C4 C5 N1 121.2(9) . .
C4 C5 C6 124.4(9) . .
N1 C5 C6 114.5(7) . .
N2 C6 C7 110.3(8) . .
N2 C6 C5 117.8(8) . .
C7 C6 C5 131.8(9) . .
C8 C7 C6 105.8(9) . .
C8 C7 H7A 127.1 . .
C6 C7 H7A 127.1 . .
C7 C8 N3 108.6(10) . .
C7 C8 H8A 125.7 . .
N3 C8 H8A 125.7 . .
N3 C9 C10 113.2(7) . .
N3 C9 H9A 108.9 . .
C10 C9 H9A 108.9 . .
N3 C9 H9B 108.9 . .
C10 C9 H9B 108.9 . .
H9A C9 H9B 107.7 . .
N4 C10 C17 122.5(8) . .
N4 C10 C9 117.4(8) . .
C17 C10 C9 120.0(7) . .
N4 C11 C16 120.6(8) . .
N4 C11 C12 120.2(10) . .
C16 C11 C12 119.2(10) . .
C13 C12 C11 119.3(11) . .
C13 C12 H12A 120.4 . .
C11 C12 H12A 120.4 . .
C14 C13 C12 121.6(11) . .
C14 C13 H13A 119.2 . .
C12 C13 H13A 119.2 . .
C13 C14 C15 119.5(12) . .
C13 C14 H14A 120.3 . .
C15 C14 H14A 120.3 . .
C16 C15 C14 121.8(12) . .
C16 C15 H15A 119.1 . .
C14 C15 H15A 119.1 . .
C15 C16 N5 120.1(9) . .
C15 C16 C11 118.4(9) . .
N5 C16 C11 121.5(8) . .
N5 C17 C10 121.3(8) . .
N5 C17 C18 118.5(8) . .
C10 C17 C18 120.2(7) . .
N6 C18 C17 114.8(7) . .
N6 C18 H18A 108.6 . .
C17 C18 H18A 108.6 . .
N6 C18 H18B 108.6 . .
C17 C18 H18B 108.6 . .
H18A C18 H18B 107.5 . .
N6 C19 C20 107.5(8) . .
N6 C19 H19A 126.3 . .
C20 C19 H19A 126.3 . .
C19 C20 C21 105.5(8) . .
C19 C20 H20A 127.2 . .
C21 C20 H20A 127.2 . .
N7 C21 C20 109.8(8) . .
N7 C21 C22 118.1(8) . .
C20 C21 C22 132.1(8) . .
N8 C22 C23 122.8(9) . .
N8 C22 C21 114.2(7) . .
C23 C22 C21 122.9(9) . .
C22 C23 C24 118.0(11) . .
C22 C23 H23A 121.0 . .
C24 C23 H23A 121.0 . .
C25 C24 C23 119.1(10) . .
C25 C24 H24A 120.5 . .
C23 C24 H24A 120.5 . .
C24 C25 C26 119.4(10) . .
C24 C25 H25A 120.3 . .
C26 C25 H25A 120.3 . .
N8 C26 C25 122.5(10) . .
N8 C26 H26A 118.8 . .
C25 C26 H26A 118.8 . .
N9 C27 C28 123.3(10) . .
N9 C27 H27A 118.3 . .
C28 C27 H27A 118.3 . .
C27 C28 C29 117.7(10) . .
C27 C28 H28A 121.2 . .
C29 C28 H28A 121.2 . .
C28 C29 C30 120.2(9) . .
C28 C29 H29A 119.9 . .
C30 C29 H29A 119.9 . .
C31 C30 C29 119.7(10) . .
C31 C30 H30A 120.2 . .
C29 C30 H30A 120.1 . .
C30 C31 N9 120.7(9) . .
C30 C31 C32 123.7(10) . .
N9 C31 C32 115.7(8) . .
N10 C32 C33 112.2(9) . .
N10 C32 C31 117.3(9) . .
C33 C32 C31 130.5(9) . .
C32 C33 C34 104.7(9) . .
C32 C33 H33A 127.7 . .
C34 C33 H33A 127.7 . .
N11 C34 C33 106.5(10) . .
N11 C34 H34A 126.8 . .
C33 C34 H34A 126.8 . .
N11 C35 C36 113.6(8) . .
N11 C35 H35A 108.8 . .
C36 C35 H35A 108.8 . .
N11 C35 H35B 108.8 . .
C36 C35 H35B 108.8 . .
H35A C35 H35B 107.7 . .
N12 C36 C43 122.1(9) . .
N12 C36 C35 118.8(8) . .
C43 C36 C35 119.2(9) . .
C42 C37 N12 122.6(9) . .
C42 C37 C38 120.1(11) . .
N12 C37 C38 117.4(11) . .
C39 C38 C37 118.9(14) . .
C39 C38 H38A 120.6 . .
C37 C38 H38A 120.6 . .
C38 C39 C40 119.4(14) . .
C38 C39 H39A 120.3 . .
C40 C39 H39A 120.3 . .
C41 C40 C39 122.0(16) . .
C41 C40 H40A 119.0 . .
C39 C40 H40A 119.0 . .
C40 C41 C42 120.9(16) . .
C40 C41 H41A 119.5 . .
C42 C41 H41A 119.5 . .
C37 C42 N13 121.5(10) . .
C37 C42 C41 118.7(12) . .
N13 C42 C41 119.8(13) . .
N13 C43 C36 122.5(9) . .
N13 C43 C44 116.4(9) . 2_566
C36 C43 C44 121.1(9) . 2_566
N14 C44 C43 115.2(9) . 2_566
N14 C44 H44A 108.5 . .
C43 C44 H44A 108.5 2_566 .
N14 C44 H44B 108.5 . .
C43 C44 H44B 108.5 2_566 .
H44A C44 H44B 107.5 . .
N14 C45 C46 108.5(12) . .
N14 C45 H45A 125.7 . .
C46 C45 H45A 125.7 . .
C45 C46 C47 105.1(12) . .
C45 C46 H46A 127.5 . .
C47 C46 H46A 127.5 . .
N15 C47 C46 110.5(11) . .
N15 C47 C48 117.9(10) . .
C46 C47 C48 131.4(10) . .
N16 C48 C49 123.0(11) . .
N16 C48 C47 115.8(8) . .
C49 C48 C47 121.2(11) . .
C50 C49 C48 117.6(12) . .
C50 C49 H49A 121.2 . .
C48 C49 H49A 121.2 . .
C49 C50 C51 120.0(10) . .
C49 C50 H50A 120.0 . .
C51 C50 H50A 120.0 . .
C52 C51 C50 118.9(12) . .
C52 C51 H51A 120.6 . .
C50 C51 H51A 120.6 . .
N16 C52 C51 121.8(11) . .
N16 C52 H52A 119.1 . .
C51 C52 H52A 119.1 . .
C1 N1 C5 117.8(8) . .
C1 N1 Ni1 127.1(7) . .
C5 N1 Ni1 115.1(6) . .
N3 N2 C6 104.8(7) . .
N3 N2 Ni1 142.0(5) . .
C6 N2 Ni1 113.0(6) . .
N2 N3 C8 110.4(7) . .
N2 N3 C9 121.1(7) . .
C8 N3 C9 128.4(8) . .
C10 N4 C11 117.1(8) . .
C17 N5 C16 116.9(8) . .
N7 N6 C19 111.4(7) . .
N7 N6 C18 123.1(7) . .
C19 N6 C18 125.4(8) . .
N6 N7 C21 105.8(7) . .
N6 N7 Ni2 141.0(5) . .
C21 N7 Ni2 113.2(6) . .
C26 N8 C22 117.9(7) . .
C26 N8 Ni2 126.4(7) . .
C22 N8 Ni2 115.2(5) . .
C27 N9 C31 118.3(8) . .
C27 N9 Ni2 127.0(6) . .
C31 N9 Ni2 114.4(6) . .
N11 N10 C32 104.7(7) . .
N11 N10 Ni2 140.5(6) . .
C32 N10 Ni2 114.2(6) . .
N10 N11 C34 111.9(8) . .
N10 N11 C35 120.9(8) . .
C34 N11 C35 127.1(9) . .
C36 N12 C37 115.2(9) . .
C43 N13 C42 116.1(9) . .
C45 N14 N15 109.3(10) . .
C45 N14 C44 128.3(10) . .
N15 N14 C44 122.4(9) . .
C47 N15 N14 106.4(9) . .
C47 N15 Ni1 113.8(7) . .
N14 N15 Ni1 139.8(6) . .
C48 N16 C52 118.5(8) . .
C48 N16 Ni1 114.7(6) . .
C52 N16 Ni1 126.6(7) . .
O8 S1 O7' 65.0(15) . .
O8 S1 O6 102.9(15) . .
O7' S1 O6 89.5(11) . .
O8 S1 O7 113.2(16) . .
O7' S1 O7 57.5(12) . .
O6 S1 O7 107.4(10) . .
O8 S1 O8' 70.0(15) . .
O7' S1 O8' 133.7(16) . .
O6 S1 O8' 90.2(11) . .
O7 S1 O8' 160.2(12) . .
O8 S1 O5 142.4(16) . .
O7' S1 O5 152.3(15) . .
O6 S1 O5 87.1(9) . .
O7 S1 O5 97.5(13) . .
O8' S1 O5 73.8(13) . .
O8 S1 O6' 92.1(16) . .
O7' S1 O6' 109.7(12) . .
O6 S1 O6' 159.6(9) . .
O7 S1 O6' 78.5(10) . .
O8' S1 O6' 81.8(12) . .
O5 S1 O6' 72.6(10) . .
O8 S1 O5' 163.3(17) . .
O7' S1 O5' 99.6(16) . .
O6 S1 O5' 82.7(11) . .
O7 S1 O5' 50.3(11) . .
O8' S1 O5' 126.2(15) . .
O5 S1 O5' 52.6(12) . .
O6' S1 O5' 86.9(12) . .

loop_
_geom_bond_atom_site_label_1
_geom_bond_atom_site_label_2
_geom_bond_distance
_geom_bond_site_symmetry_2
Ni1 O2 2.081(5) .
Ni1 O1 2.083(6) .
Ni1 N1 2.094(7) .
Ni1 N16 2.103(7) .
Ni1 N15 2.117(8) .
Ni1 N2 2.120(7) .
Ni2 O3 2.079(6) .
Ni2 O4 2.084(6) .
Ni2 N8 2.085(7) .
Ni2 N9 2.099(7) .
Ni2 N10 2.108(8) .
Ni2 N7 2.117(7) .
B1 F3 1.279(17) .
B1 F2 1.338(15) .
B1 F4 1.38(2) .
B1 F1 1.41(2) .
B2 F7 1.18(2) .
B2 F5 1.22(3) .
B2 F8 1.32(3) .
B2 F6 1.39(5) .
C1 N1 1.359(11) .
C1 C2 1.382(13) .
C1 H1A 0.9300 .
C2 C3 1.353(15) .
C2 H2A 0.9300 .
C3 C4 1.398(15) .
C3 H3A 0.9300 .
C4 C5 1.364(12) .
C4 H4A 0.9300 .
C5 N1 1.378(12) .
C5 C6 1.473(13) .
C6 N2 1.360(10) .
C6 C7 1.381(13) .
C7 C8 1.329(13) .
C7 H7A 0.9300 .
C8 N3 1.358(12) .
C8 H8A 0.9300 .
C9 N3 1.455(11) .
C9 C10 1.513(12) .
C9 H9A 0.9700 .
C9 H9B 0.9700 .
C10 N4 1.306(10) .
C10 C17 1.431(11) .
C11 N4 1.361(11) .
C11 C16 1.404(13) .
C11 C12 1.418(13) .
C12 C13 1.367(16) .
C12 H12A 0.9300 .
C13 C14 1.354(17) .
C13 H13A 0.9300 .
C14 C15 1.381(15) .
C14 H14A 0.9300 .
C15 C16 1.376(13) .
C15 H15A 0.9300 .
C16 N5 1.372(11) .
C17 N5 1.307(10) .
C17 C18 1.494(11) .
C18 N6 1.466(10) .
C18 H18A 0.9700 .
C18 H18B 0.9700 .
C19 N6 1.351(11) .
C19 C20 1.352(12) .
C19 H19A 0.9300 .
C20 C21 1.401(12) .
C20 H20A 0.9300 .
C21 N7 1.342(10) .
C21 C22 1.464(12) .
C22 N8 1.370(11) .
C22 C23 1.378(12) .
C23 C24 1.402(15) .
C23 H23A 0.9300 .
C24 C25 1.377(16) .
C24 H24A 0.9300 .
C25 C26 1.387(14) .
C25 H25A 0.9300 .
C26 N8 1.335(11) .
C26 H26A 0.9300 .
C27 N9 1.356(11) .
C27 C28 1.365(12) .
C27 H27A 0.9300 .
C28 C29 1.389(15) .
C28 H28A 0.9300 .
C29 C30 1.388(15) .
C29 H29A 0.9300 .
C30 C31 1.365(12) .
C30 H30A 0.9300 .
C31 N9 1.382(11) .
C31 C32 1.432(13) .
C32 N10 1.357(11) .
C32 C33 1.357(13) .
C33 C34 1.411(15) .
C33 H33A 0.9300 .
C34 N11 1.348(13) .
C34 H34A 0.9300 .
C35 N11 1.435(11) .
C35 C36 1.519(12) .
C35 H35A 0.9700 .
C35 H35B 0.9700 .
C36 N12 1.336(11) .
C36 C43 1.412(13) .
C37 C42 1.369(15) .
C37 N12 1.383(13) .
C37 C38 1.451(15) .
C38 C39 1.367(18) .
C38 H38A 0.9300 .
C39 C40 1.41(2) .
C39 H39A 0.9300 .
C40 C41 1.313(19) .
C40 H40A 0.9300 .
C41 C42 1.428(15) .
C41 H41A 0.9300 .
C42 N13 1.376(14) .
C43 N13 1.322(12) .
C43 C44 1.489(13) 2_566
C44 N14 1.435(12) .
C44 C43 1.489(13) 2_566
C44 H44A 0.9700 .
C44 H44B 0.9700 .
C45 N14 1.326(14) .
C45 C46 1.367(18) .
C45 H45A 0.9300 .
C46 C47 1.368(17) .
C46 H46A 0.9300 .
C47 N15 1.321(11) .
C47 C48 1.442(14) .
C48 N16 1.340(12) .
C48 C49 1.385(13) .
C49 C50 1.380(17) .
C49 H49A 0.9300 .
C50 C51 1.391(18) .
C50 H50A 0.9300 .
C51 C52 1.368(14) .
C51 H51A 0.9300 .
C52 N16 1.357(12) .
C52 H52A 0.9300 .
C53 O9 1.37(2) .
C54 O10 1.44(3) .
C55 O11 1.53(2) .
C56 O12 1.64(6) .
N2 N3 1.339(9) .
N6 N7 1.332(9) .
N10 N11 1.344(9) .
N14 N15 1.358(10) .
O5 S1 1.709(16) .
O6 S1 1.547(10) .
O7 S1 1.622(12) .
O8 S1 1.521(14) .
O5' S1 1.77(3) .
O6' S1 1.71(2) .
O7' S1 1.560(14) .
O8' S1 1.655(16) .

loop_
_geom_torsion_atom_site_label_1
_geom_torsion_atom_site_label_2
_geom_torsion_atom_site_label_3
_geom_torsion_atom_site_label_4
_geom_torsion
_geom_torsion_site_symmetry_1
_geom_torsion_site_symmetry_4
N1 C1 C2 C3 0.0(15) . .
C1 C2 C3 C4 0.9(17) . .
C2 C3 C4 C5 -0.3(17) . .
C3 C4 C5 N1 -1.3(14) . .
C3 C4 C5 C6 178.4(9) . .
C4 C5 C6 N2 -177.5(8) . .
N1 C5 C6 N2 2.3(12) . .
C4 C5 C6 C7 -1.2(17) . .
N1 C5 C6 C7 178.6(10) . .
N2 C6 C7 C8 -0.1(12) . .
C5 C6 C7 C8 -176.6(10) . .
C6 C7 C8 N3 0.7(13) . .
N3 C9 C10 N4 -11.6(12) . .
N3 C9 C10 C17 171.5(8) . .
N4 C11 C12 C13 179.2(10) . .
C16 C11 C12 C13 0.3(16) . .
C11 C12 C13 C14 -3(2) . .
C12 C13 C14 C15 5(2) . .
C13 C14 C15 C16 -3.7(19) . .
C14 C15 C16 N5 179.8(10) . .
C14 C15 C16 C11 0.8(16) . .
N4 C11 C16 C15 -178.0(9) . .
C12 C11 C16 C15 0.9(14) . .
N4 C11 C16 N5 3.0(14) . .
C12 C11 C16 N5 -178.1(9) . .
N4 C10 C17 N5 4.5(13) . .
C9 C10 C17 N5 -178.8(8) . .
N4 C10 C17 C18 -177.1(8) . .
C9 C10 C17 C18 -0.4(12) . .
N5 C17 C18 N6 -20.4(11) . .
C10 C17 C18 N6 161.2(7) . .
N6 C19 C20 C21 0.8(9) . .
C19 C20 C21 N7 -1.0(10) . .
C19 C20 C21 C22 179.1(9) . .
N7 C21 C22 N8 3.7(11) . .
C20 C21 C22 N8 -176.4(8) . .
N7 C21 C22 C23 -178.4(8) . .
C20 C21 C22 C23 1.5(15) . .
N8 C22 C23 C24 -3.4(15) . .
C21 C22 C23 C24 178.9(9) . .
C22 C23 C24 C25 5.1(18) . .
C23 C24 C25 C26 -5.0(19) . .
C24 C25 C26 N8 3.1(18) . .
N9 C27 C28 C29 -3.0(16) . .
C27 C28 C29 C30 2.2(17) . .
C28 C29 C30 C31 0.9(18) . .
C29 C30 C31 N9 -3.4(16) . .
C29 C30 C31 C32 177.1(10) . .
C30 C31 C32 N10 -175.6(9) . .
N9 C31 C32 N10 4.9(12) . .
C30 C31 C32 C33 5.3(18) . .
N9 C31 C32 C33 -174.2(11) . .
N10 C32 C33 C34 -0.6(13) . .
C31 C32 C33 C34 178.6(10) . .
C32 C33 C34 N11 -0.8(14) . .
N11 C35 C36 N12 11.4(12) . .
N11 C35 C36 C43 -169.3(8) . .
C42 C37 C38 C39 -0.8(17) . .
N12 C37 C38 C39 179.0(10) . .
C37 C38 C39 C40 2(2) . .
C38 C39 C40 C41 -2(2) . .
C39 C40 C41 C42 0(2) . .
N12 C37 C42 N13 -1.6(16) . .
C38 C37 C42 N13 178.1(10) . .
N12 C37 C42 C41 179.4(10) . .
C38 C37 C42 C41 -0.8(16) . .
C40 C41 C42 C37 1.0(19) . .
C40 C41 C42 N13 -178.0(13) . .
N12 C36 C43 N13 -2.6(14) . .
C35 C36 C43 N13 178.2(9) . .
N12 C36 C43 C44 178.6(9) . 2_566
C35 C36 C43 C44 -0.6(13) . 2_566
N14 C45 C46 C47 -1.8(19) . .
C45 C46 C47 N15 1.7(17) . .
C45 C46 C47 C48 -173.5(12) . .
N15 C47 C48 N16 -1.2(14) . .
C46 C47 C48 N16 173.7(14) . .
N15 C47 C48 C49 -178.9(10) . .
C46 C47 C48 C49 -4(2) . .
N16 C48 C49 C50 -0.5(17) . .
C47 C48 C49 C50 177.1(10) . .
C48 C49 C50 C51 2.3(18) . .
C49 C50 C51 C52 -1.9(19) . .
C50 C51 C52 N16 -0.4(16) . .
C2 C1 N1 C5 -1.5(13) . .
C2 C1 N1 Ni1 176.1(7) . .
C4 C5 N1 C1 2.2(13) . .
C6 C5 N1 C1 -177.6(7) . .
C4 C5 N1 Ni1 -175.7(7) . .
C6 C5 N1 Ni1 4.5(9) . .
O2 Ni1 N1 C1 -168(2) . .
O1 Ni1 N1 C1 85.5(7) . .
N16 Ni1 N1 C1 -87.7(7) . .
N15 Ni1 N1 C1 -10.5(7) . .
N2 Ni1 N1 C1 175.7(7) . .
O2 Ni1 N1 C5 9(3) . .
O1 Ni1 N1 C5 -96.8(6) . .
N16 Ni1 N1 C5 90.0(6) . .
N15 Ni1 N1 C5 167.2(6) . .
N2 Ni1 N1 C5 -6.5(6) . .
C7 C6 N2 N3 -0.6(10) . .
C5 C6 N2 N3 176.5(7) . .
C7 C6 N2 Ni1 175.2(7) . .
C5 C6 N2 Ni1 -7.7(9) . .
O2 Ni1 N2 N3 2.8(8) . .
O1 Ni1 N2 N3 -88.0(8) . .
N1 Ni1 N2 N3 -179.0(9) . .
N16 Ni1 N2 N3 93.9(8) . .
N15 Ni1 N2 N3 122.4(19) . .
O2 Ni1 N2 C6 -170.6(5) . .
O1 Ni1 N2 C6 98.6(6) . .
N1 Ni1 N2 C6 7.6(5) . .
N16 Ni1 N2 C6 -79.5(6) . .
N15 Ni1 N2 C6 -51(2) . .
C6 N2 N3 C8 1.0(9) . .
Ni1 N2 N3 C8 -172.7(7) . .
C6 N2 N3 C9 178.2(7) . .
Ni1 N2 N3 C9 4.5(13) . .
C7 C8 N3 N2 -1.1(12) . .
C7 C8 N3 C9 -178.0(9) . .
C10 C9 N3 N2 -88.2(10) . .
C10 C9 N3 C8 88.5(12) . .
C17 C10 N4 C11 -2.6(13) . .
C9 C10 N4 C11 -179.4(8) . .
C16 C11 N4 C10 -1.0(13) . .
C12 C11 N4 C10 -179.9(9) . .
C10 C17 N5 C16 -2.3(12) . .
C18 C17 N5 C16 179.2(8) . .
C15 C16 N5 C17 179.9(9) . .
C11 C16 N5 C17 -1.1(13) . .
C20 C19 N6 N7 -0.3(9) . .
C20 C19 N6 C18 -177.7(7) . .
C17 C18 N6 N7 99.7(9) . .
C17 C18 N6 C19 -83.2(10) . .
C19 N6 N7 C21 -0.3(8) . .
C18 N6 N7 C21 177.1(7) . .
C19 N6 N7 Ni2 177.8(6) . .
C18 N6 N7 Ni2 -4.7(12) . .
C20 C21 N7 N6 0.8(9) . .
C22 C21 N7 N6 -179.3(6) . .
C20 C21 N7 Ni2 -177.9(5) . .
C22 C21 N7 Ni2 2.0(9) . .
O3 Ni2 N7 N6 -2.1(8) . .
O4 Ni2 N7 N6 85.6(8) . .
N8 Ni2 N7 N6 177.4(8) . .
N9 Ni2 N7 N6 -95.4(8) . .
N10 Ni2 N7 N6 -130.1(19) . .
O3 Ni2 N7 C21 175.9(5) . .
O4 Ni2 N7 C21 -96.4(5) . .
N8 Ni2 N7 C21 -4.6(5) . .
N9 Ni2 N7 C21 82.6(5) . .
N10 Ni2 N7 C21 48(2) . .
C25 C26 N8 C22 -1.2(14) . .
C25 C26 N8 Ni2 -173.4(8) . .
C23 C22 N8 C26 1.4(13) . .
C21 C22 N8 C26 179.4(7) . .
C23 C22 N8 Ni2 174.5(7) . .
C21 C22 N8 Ni2 -7.6(9) . .
O3 Ni2 N8 C26 -175(3) . .
O4 Ni2 N8 C26 -91.5(7) . .
N9 Ni2 N8 C26 82.7(7) . .
N10 Ni2 N8 C26 4.7(8) . .
N7 Ni2 N8 C26 179.1(8) . .
O3 Ni2 N8 C22 12(3) . .
O4 Ni2 N8 C22 96.1(6) . .
N9 Ni2 N8 C22 -89.7(6) . .
N10 Ni2 N8 C22 -167.6(6) . .
N7 Ni2 N8 C22 6.7(6) . .
C28 C27 N9 C31 0.5(14) . .
C28 C27 N9 Ni2 -173.9(8) . .
C30 C31 N9 C27 2.7(13) . .
C32 C31 N9 C27 -177.8(8) . .
C30 C31 N9 Ni2 177.9(8) . .
C32 C31 N9 Ni2 -2.6(10) . .
O3 Ni2 N9 C27 -98.1(7) . .
O4 Ni2 N9 C27 169(2) . .
N8 Ni2 N9 C27 77.3(7) . .
N10 Ni2 N9 C27 174.8(7) . .
N7 Ni2 N9 C27 -1.1(7) . .
O3 Ni2 N9 C31 87.3(6) . .
O4 Ni2 N9 C31 -6(3) . .
N8 Ni2 N9 C31 -97.4(6) . .
N10 Ni2 N9 C31 0.1(6) . .
N7 Ni2 N9 C31 -175.7(6) . .
C33 C32 N10 N11 1.7(11) . .
C31 C32 N10 N11 -177.5(8) . .
C33 C32 N10 Ni2 174.6(8) . .
C31 C32 N10 Ni2 -4.7(10) . .
O3 Ni2 N10 N11 78.4(9) . .
O4 Ni2 N10 N11 -9.1(9) . .
N8 Ni2 N10 N11 -101.6(9) . .
N9 Ni2 N10 N11 171.5(9) . .
N7 Ni2 N10 N11 -153.2(17) . .
O3 Ni2 N10 C32 -90.7(6) . .
O4 Ni2 N10 C32 -178.2(6) . .
N8 Ni2 N10 C32 89.3(6) . .
N9 Ni2 N10 C32 2.4(6) . .
N7 Ni2 N10 C32 38(2) . .
C32 N10 N11 C34 -2.3(11) . .
Ni2 N10 N11 C34 -172.0(8) . .
C32 N10 N11 C35 178.1(8) . .
Ni2 N10 N11 C35 8.4(13) . .
C33 C34 N11 N10 2.0(13) . .
C33 C34 N11 C35 -178.4(9) . .
C36 C35 N11 N10 81.9(10) . .
C36 C35 N11 C34 -97.6(12) . .
C43 C36 N12 C37 2.1(13) . .
C35 C36 N12 C37 -178.7(8) . .
C42 C37 N12 C36 -0.1(14) . .
C38 C37 N12 C36 -179.9(9) . .
C36 C43 N13 C42 0.8(14) . .
C44 C43 N13 C42 179.6(9) 2_566 .
C37 C42 N13 C43 1.2(15) . .
C41 C42 N13 C43 -179.8(10) . .
C46 C45 N14 N15 1.4(17) . .
C46 C45 N14 C44 -177.4(12) . .
C43 C44 N14 C45 94.4(15) 2_566 .
C43 C44 N14 N15 -84.2(12) 2_566 .
C46 C47 N15 N14 -0.8(13) . .
C48 C47 N15 N14 175.1(8) . .
C46 C47 N15 Ni1 -179.3(10) . .
C48 C47 N15 Ni1 -3.4(11) . .
C45 N14 N15 C47 -0.3(12) . .
C44 N14 N15 C47 178.5(9) . .
C45 N14 N15 Ni1 177.4(9) . .
C44 N14 N15 Ni1 -3.7(14) . .
O2 Ni1 N15 C47 95.4(7) . .
O1 Ni1 N15 C47 -174.0(6) . .
N1 Ni1 N15 C47 -82.1(7) . .
N16 Ni1 N15 C47 4.6(6) . .
N2 Ni1 N15 C47 -25(2) . .
O2 Ni1 N15 N14 -82.2(9) . .
O1 Ni1 N15 N14 8.3(9) . .
N1 Ni1 N15 N14 100.2(9) . .
N16 Ni1 N15 N14 -173.1(9) . .
N2 Ni1 N15 N14 157.8(17) . .
C49 C48 N16 C52 -1.8(14) . .
C47 C48 N16 C52 -179.5(8) . .
C49 C48 N16 Ni1 -177.1(8) . .
C47 C48 N16 Ni1 5.2(11) . .
C51 C52 N16 C48 2.2(14) . .
C51 C52 N16 Ni1 176.9(8) . .
O2 Ni1 N16 C48 -93.9(6) . .
O1 Ni1 N16 C48 7(2) . .
N1 Ni1 N16 C48 92.5(6) . .
N15 Ni1 N16 C48 -5.2(6) . .
N2 Ni1 N16 C48 171.2(6) . .
O2 Ni1 N16 C52 91.2(7) . .
O1 Ni1 N16 C52 -167.8(18) . .
N1 Ni1 N16 C52 -82.4(7) . .
N15 Ni1 N16 C52 179.9(7) . .
N2 Ni1 N16 C52 -3.6(7) . .
